data_4029036
loop_
_publ_author_name
'Liu, Hua'
'Zheng, Chao'
'You, Shu-Li'

_publ_section_title
;
 Catalytic C6 Functionalization of 2,3-Disubstituted Indoles by Scandium
 Triflate.
;
_journal_issue 3
_journal_name_full 'The Journal of organic chemistry'
_journal_page_first 1047
_journal_paper_doi 10.1021/jo402511b
_journal_volume 79
_journal_year 2014
_chemical_formula_sum 'C29 H30 N2 O6 S'
_chemical_formula_weight 534.61
_chemical_name_systematic
; 
 ? 
;
_space_group_IT_number 14
_symmetry_cell_setting monoclinic
_symmetry_space_group_name_Hall '-P 2yn'
_symmetry_space_group_name_H-M 'P 1 21/n 1'
_atom_sites_solution_hydrogens geom
_atom_sites_solution_primary direct
_atom_sites_solution_secondary difmap
_audit_creation_method SHELXL-97
_cell_angle_alpha 90.00
_cell_angle_beta 99.058(3)
_cell_angle_gamma 90.00
_cell_formula_units_Z 4
_cell_length_a 10.7718(15)
_cell_length_b 20.433(3)
_cell_length_c 12.4019(17)
_cell_measurement_reflns_used 5155
_cell_measurement_temperature 293(2)
_cell_measurement_theta_max 54.454
_cell_measurement_theta_min 4.660
_cell_volume 2695.6(7)
_computing_cell_refinement 'Bruker SMART'
_computing_data_collection 'Bruker SMART'
_computing_data_reduction 'Bruker SHELXTL'
_computing_molecular_graphics 'Bruker SHELXTL'
_computing_publication_material 'Bruker SHELXTL'
_computing_structure_refinement 'SHELXL-97 (Sheldrick, 1997)'
_computing_structure_solution 'SHELXS-97 (Sheldrick, 1990)'
_diffrn_ambient_temperature 293(2)
_diffrn_measured_fraction_theta_full 1.000
_diffrn_measured_fraction_theta_max 1.000
_diffrn_measurement_device_type 'CCD area detector'
_diffrn_measurement_method 'phi and omega scans'
_diffrn_radiation_monochromator graphite
_diffrn_radiation_source 'fine-focus sealed tube'
_diffrn_radiation_type MoK\a
_diffrn_radiation_wavelength 0.71073
_diffrn_reflns_av_R_equivalents 0.0240
_diffrn_reflns_av_sigmaI/netI 0.0275
_diffrn_reflns_limit_h_max 13
_diffrn_reflns_limit_h_min -12
_diffrn_reflns_limit_k_max 24
_diffrn_reflns_limit_k_min -25
_diffrn_reflns_limit_l_max 15
_diffrn_reflns_limit_l_min -13
_diffrn_reflns_number 16295
_diffrn_reflns_theta_full 26.00
_diffrn_reflns_theta_max 26.00
_diffrn_reflns_theta_min 1.94
_exptl_absorpt_coefficient_mu 0.166
_exptl_absorpt_correction_T_max 1.00000
_exptl_absorpt_correction_T_min 0.79486
_exptl_absorpt_correction_type empirical
_exptl_absorpt_process_details sadabs
_exptl_crystal_colour puple
_exptl_crystal_density_diffrn 1.317
_exptl_crystal_density_method 'not measured'
_exptl_crystal_description prismatic
_exptl_crystal_F_000 1128
_exptl_crystal_size_max 0.321
_exptl_crystal_size_mid 0.215
_exptl_crystal_size_min 0.154
_refine_diff_density_max 0.297
_refine_diff_density_min -0.220
_refine_diff_density_rms 0.041
_refine_ls_extinction_method none
_refine_ls_goodness_of_fit_ref 1.035
_refine_ls_hydrogen_treatment mixed
_refine_ls_matrix_type full
_refine_ls_number_parameters 352
_refine_ls_number_reflns 5308
_refine_ls_number_restraints 0
_refine_ls_restrained_S_all 1.035
_refine_ls_R_factor_all 0.0520
_refine_ls_R_factor_gt 0.0415
_refine_ls_shift/su_max 0.038
_refine_ls_shift/su_mean 0.001
_refine_ls_structure_factor_coef Fsqd
_refine_ls_weighting_details 'calc w=1/[\s^2^(Fo^2^)+(0.0635P)^2^+0.6775P] where P=(Fo^2^+2Fc^2^)/3'
_refine_ls_weighting_scheme calc
_refine_ls_wR_factor_gt 0.1126
_refine_ls_wR_factor_ref 0.1210
_reflns_number_gt 4311
_reflns_number_total 5308
_reflns_threshold_expression >2sigma(I)
_cod_data_source_file 4aa.cif
_cod_data_source_block cd212246
_cod_depositor_comments
;
The following automatic conversions were performed:

'_symmetry_cell_setting' value 'Monoclinic' changed to 'monoclinic'
according to
/usr/data/users/saulius/automatic-downloads/current/ACS/lib/dictionaries/cif_core.dic
dictionary named 'cif_core.dic' version 2.4.2 from 2011-04-26.

Automatic conversion script
Id: cif_fix_values 2281 2013-09-26 08:29:07Z andrius 
;
_cod_original_cell_volume 2695.6(6)
_cod_original_sg_symbol_H-M P2(1)/n
_cod_database_code 4029036

loop_
_symmetry_equiv_pos_as_xyz
'x, y, z'
'-x+1/2, y+1/2, -z+1/2'
'-x, -y, -z'
'x-1/2, -y-1/2, z-1/2'

loop_
_atom_site_label
_atom_site_type_symbol
_atom_site_fract_x
_atom_site_fract_y
_atom_site_fract_z
_atom_site_U_iso_or_equiv
_atom_site_adp_type
_atom_site_occupancy
_atom_site_symmetry_multiplicity
_atom_site_calc_flag
_atom_site_refinement_flags
S1 S 0.90081(4) 0.18068(2) 0.63871(3) 0.04181(14) Uani 1 1 d .
N1 N 0.99254(16) -0.01954(8) 0.22398(13) 0.0434(4) Uani 1 1 d .
N2 N 0.84938(13) 0.17383(6) 0.50668(11) 0.0367(3) Uani 1 1 d .
O1 O 0.85849(13) 0.03572(6) 0.54777(11) 0.0502(3) Uani 1 1 d .
O2 O 0.70687(13) 0.02405(6) 0.40447(12) 0.0551(4) Uani 1 1 d .
O3 O 0.55921(14) 0.10226(7) 0.54648(13) 0.0635(4) Uani 1 1 d .
O4 O 0.59785(13) 0.20753(7) 0.51536(12) 0.0589(4) Uani 1 1 d .
O5 O 1.03133(13) 0.16466(7) 0.65905(11) 0.0550(4) Uani 1 1 d .
O6 O 0.81409(14) 0.14503(6) 0.69229(10) 0.0545(4) Uani 1 1 d .
C1 C 0.94488(16) 0.18588(8) 0.43208(13) 0.0368(4) Uani 1 1 d .
H1 H 1.0268 0.1728 0.4723 0.044 Uiso 1 1 calc R
C2 C 0.74362(16) 0.13061(8) 0.47069(14) 0.0380(4) Uani 1 1 d .
H2 H 0.7211 0.1384 0.3921 0.046 Uiso 1 1 calc R
C3 C 0.93404(19) -0.04125(9) 0.12368(14) 0.0444(4) Uani 1 1 d .
C4 C 0.85472(18) 0.00587(9) 0.07588(14) 0.0455(4) Uani 1 1 d .
C5 C 0.86397(16) 0.06007(8) 0.15001(13) 0.0395(4) Uani 1 1 d .
C6 C 0.95028(16) 0.04189(8) 0.24283(13) 0.0372(4) Uani 1 1 d .
C7 C 0.97815(16) 0.08262(8) 0.33315(13) 0.0370(4) Uani 1 1 d .
H7 H 1.0340 0.0694 0.3941 0.044 Uiso 1 1 calc R
C8 C 0.92085(15) 0.14336(8) 0.33029(13) 0.0361(4) Uani 1 1 d .
C9 C 0.83900(16) 0.16319(8) 0.23630(14) 0.0400(4) Uani 1 1 d .
H9 H 0.8039 0.2048 0.2339 0.048 Uiso 1 1 calc R
C10 C 0.80960(17) 0.12226(9) 0.14754(14) 0.0425(4) Uani 1 1 d .
H10 H 0.7541 0.1359 0.0866 0.051 Uiso 1 1 calc R
C11 C 0.9622(2) -0.10708(10) 0.08080(17) 0.0577(5) Uani 1 1 d .
H11A H 0.9235 -0.1108 0.0059 0.087 Uiso 1 1 calc R
H11B H 0.9298 -0.1405 0.1231 0.087 Uiso 1 1 calc R
H11C H 1.0515 -0.1123 0.0859 0.087 Uiso 1 1 calc R
C12 C 0.7717(2) 0.00180(11) -0.03284(17) 0.0641(6) Uani 1 1 d .
H12A H 0.7804 -0.0406 -0.0643 0.096 Uiso 1 1 calc R
H12B H 0.7958 0.0350 -0.0804 0.096 Uiso 1 1 calc R
H12C H 0.6858 0.0084 -0.0235 0.096 Uiso 1 1 calc R
C13 C 0.95395(16) 0.25798(8) 0.40621(13) 0.0390(4) Uani 1 1 d .
C14 C 0.85314(19) 0.30001(9) 0.39880(17) 0.0525(5) Uani 1 1 d .
H14 H 0.7758 0.2846 0.4123 0.063 Uiso 1 1 calc R
C15 C 0.8663(2) 0.36508(11) 0.3713(2) 0.0674(6) Uani 1 1 d .
H15 H 0.7977 0.3931 0.3663 0.081 Uiso 1 1 calc R
C16 C 0.9788(3) 0.38809(12) 0.3517(2) 0.0730(7) Uani 1 1 d .
H16 H 0.9872 0.4319 0.3339 0.088 Uiso 1 1 calc R
C17 C 1.0802(2) 0.34687(12) 0.35806(19) 0.0703(7) Uani 1 1 d .
H17 H 1.1569 0.3625 0.3433 0.084 Uiso 1 1 calc R
C18 C 1.0680(2) 0.28226(10) 0.38639(17) 0.0536(5) Uani 1 1 d .
H18 H 1.1374 0.2546 0.3923 0.064 Uiso 1 1 calc R
C19 C 0.77763(16) 0.05795(8) 0.48177(14) 0.0395(4) Uani 1 1 d .
C20 C 0.7325(3) -0.04549(10) 0.4022(2) 0.0726(7) Uani 1 1 d .
H20A H 0.8127 -0.0524 0.3796 0.109 Uiso 1 1 calc R
H20B H 0.6682 -0.0666 0.3517 0.109 Uiso 1 1 calc R
H20C H 0.7336 -0.0635 0.4738 0.109 Uiso 1 1 calc R
C21 C 0.62427(17) 0.14399(9) 0.51835(15) 0.0447(4) Uani 1 1 d .
C22 C 0.4789(2) 0.22507(14) 0.5488(3) 0.0859(8) Uani 1 1 d .
H22A H 0.4109 0.2095 0.4955 0.129 Uiso 1 1 calc R
H22B H 0.4736 0.2718 0.5547 0.129 Uiso 1 1 calc R
H22C H 0.4736 0.2055 0.6183 0.129 Uiso 1 1 calc R
C23 C 0.88959(17) 0.26391(8) 0.67531(13) 0.0403(4) Uani 1 1 d .
C24 C 0.7804(2) 0.28640(10) 0.70672(17) 0.0551(5) Uani 1 1 d .
H24 H 0.7105 0.2592 0.7023 0.066 Uiso 1 1 calc R
C25 C 0.7754(2) 0.34972(10) 0.74498(18) 0.0580(5) Uani 1 1 d .
H25 H 0.7011 0.3648 0.7657 0.070 Uiso 1 1 calc R
C26 C 0.87750(18) 0.39112(9) 0.75329(14) 0.0453(4) Uani 1 1 d .
C27 C 0.98541(19) 0.36776(10) 0.71841(16) 0.0516(5) Uani 1 1 d .
H27 H 1.0546 0.3952 0.7210 0.062 Uiso 1 1 calc R
C28 C 0.99243(18) 0.30456(10) 0.67994(16) 0.0496(5) Uani 1 1 d .
H28 H 1.0658 0.2896 0.6574 0.059 Uiso 1 1 calc R
C29 C 0.8731(2) 0.45884(10) 0.80032(17) 0.0593(5) Uani 1 1 d .
H29A H 0.7881 0.4694 0.8080 0.089 Uiso 1 1 calc R
H29B H 0.9031 0.4899 0.7524 0.089 Uiso 1 1 calc R
H29C H 0.9253 0.4604 0.8706 0.089 Uiso 1 1 calc R
H1A H 1.040(2) -0.0410(11) 0.2683(18) 0.054(6) Uiso 1 1 d .

loop_
_atom_site_aniso_label
_atom_site_aniso_U_11
_atom_site_aniso_U_22
_atom_site_aniso_U_33
_atom_site_aniso_U_23
_atom_site_aniso_U_13
_atom_site_aniso_U_12
S1 0.0535(3) 0.0374(2) 0.0346(2) -0.00190(17) 0.00722(19) 0.00210(19)
N1 0.0534(9) 0.0378(8) 0.0386(8) -0.0033(7) 0.0057(7) 0.0065(7)
N2 0.0435(8) 0.0338(7) 0.0340(7) -0.0024(5) 0.0096(6) -0.0035(6)
O1 0.0597(8) 0.0377(7) 0.0505(7) -0.0005(6) 0.0003(6) 0.0051(6)
O2 0.0523(8) 0.0460(8) 0.0642(9) -0.0158(6) 0.0006(7) -0.0053(6)
O3 0.0580(9) 0.0550(9) 0.0848(11) 0.0041(7) 0.0340(8) -0.0054(7)
O4 0.0551(8) 0.0482(8) 0.0781(10) 0.0072(7) 0.0247(7) 0.0141(6)
O5 0.0587(8) 0.0566(8) 0.0460(7) -0.0059(6) -0.0034(6) 0.0160(7)
O6 0.0804(10) 0.0450(8) 0.0405(7) 0.0008(6) 0.0169(7) -0.0093(7)
C1 0.0357(9) 0.0376(9) 0.0378(9) -0.0022(7) 0.0075(7) 0.0009(7)
C2 0.0400(9) 0.0367(9) 0.0377(9) 0.0003(7) 0.0071(7) -0.0004(7)
C3 0.0565(11) 0.0396(10) 0.0384(9) -0.0062(7) 0.0112(8) -0.0036(8)
C4 0.0566(11) 0.0441(10) 0.0357(9) -0.0032(7) 0.0069(8) -0.0057(8)
C5 0.0441(10) 0.0405(9) 0.0349(9) 0.0003(7) 0.0089(7) -0.0035(7)
C6 0.0400(9) 0.0360(9) 0.0372(9) -0.0004(7) 0.0109(7) 0.0006(7)
C7 0.0377(9) 0.0383(9) 0.0355(8) 0.0001(7) 0.0075(7) 0.0020(7)
C8 0.0365(9) 0.0372(9) 0.0364(8) -0.0016(7) 0.0113(7) -0.0002(7)
C9 0.0419(9) 0.0369(9) 0.0418(9) 0.0022(7) 0.0082(7) 0.0042(7)
C10 0.0451(10) 0.0447(10) 0.0368(9) 0.0027(7) 0.0036(7) 0.0022(8)
C11 0.0795(15) 0.0447(11) 0.0495(11) -0.0097(9) 0.0118(10) 0.0035(10)
C12 0.0822(16) 0.0573(13) 0.0475(11) -0.0064(10) -0.0060(11) -0.0053(11)
C13 0.0445(10) 0.0390(9) 0.0351(8) -0.0058(7) 0.0109(7) -0.0056(7)
C14 0.0523(11) 0.0418(10) 0.0657(13) 0.0069(9) 0.0162(9) -0.0006(9)
C15 0.0797(16) 0.0429(11) 0.0813(16) 0.0112(10) 0.0185(13) 0.0042(11)
C16 0.100(2) 0.0442(12) 0.0769(16) 0.0079(11) 0.0207(14) -0.0197(13)
C17 0.0789(16) 0.0673(15) 0.0702(15) -0.0078(11) 0.0285(12) -0.0379(13)
C18 0.0532(11) 0.0551(12) 0.0560(11) -0.0117(9) 0.0192(9) -0.0128(9)
C19 0.0400(9) 0.0382(9) 0.0416(9) -0.0044(7) 0.0102(8) -0.0028(7)
C20 0.0851(17) 0.0440(12) 0.0891(17) -0.0256(11) 0.0150(13) -0.0104(11)
C21 0.0455(10) 0.0438(10) 0.0458(10) 0.0015(8) 0.0102(8) 0.0026(8)
C22 0.0657(16) 0.0780(17) 0.121(2) 0.0027(15) 0.0377(15) 0.0291(13)
C23 0.0473(10) 0.0400(9) 0.0344(8) -0.0051(7) 0.0089(7) -0.0007(7)
C24 0.0526(12) 0.0512(12) 0.0668(13) -0.0140(9) 0.0257(10) -0.0085(9)
C25 0.0543(12) 0.0552(12) 0.0692(13) -0.0127(10) 0.0241(10) 0.0030(10)
C26 0.0568(11) 0.0430(10) 0.0355(9) -0.0022(7) 0.0049(8) 0.0034(8)
C27 0.0497(11) 0.0503(11) 0.0544(11) -0.0116(9) 0.0075(9) -0.0093(9)
C28 0.0399(10) 0.0538(11) 0.0561(11) -0.0155(9) 0.0110(8) -0.0034(8)
C29 0.0795(15) 0.0439(11) 0.0527(12) -0.0076(9) 0.0052(11) 0.0052(10)

loop_
_atom_type_symbol
_atom_type_description
_atom_type_scat_dispersion_real
_atom_type_scat_dispersion_imag
_atom_type_scat_source
C C 0.0033 0.0016 'International Tables Vol C Tables 4.2.6.8 and 6.1.1.4'
H H 0.0000 0.0000 'International Tables Vol C Tables 4.2.6.8 and 6.1.1.4'
N N 0.0061 0.0033 'International Tables Vol C Tables 4.2.6.8 and 6.1.1.4'
O O 0.0106 0.0060 'International Tables Vol C Tables 4.2.6.8 and 6.1.1.4'
S S 0.1246 0.1234 'International Tables Vol C Tables 4.2.6.8 and 6.1.1.4'

loop_
_geom_angle_atom_site_label_1
_geom_angle_atom_site_label_2
_geom_angle_atom_site_label_3
_geom_angle
O5 S1 O6 119.94(9)
O5 S1 N2 108.87(8)
O6 S1 N2 106.04(8)
O5 S1 C23 106.29(9)
O6 S1 C23 107.15(8)
N2 S1 C23 108.08(7)
C6 N1 C3 109.45(15)
C6 N1 H1A 124.6(15)
C3 N1 H1A 125.7(15)
C2 N2 C1 119.19(13)
C2 N2 S1 118.71(11)
C1 N2 S1 116.11(11)
C19 O2 C20 115.97(16)
C21 O4 C22 115.33(17)
N2 C1 C13 111.21(13)
N2 C1 C8 111.87(13)
C13 C1 C8 112.84(14)
N2 C1 H1 106.8
C13 C1 H1 106.8
C8 C1 H1 106.8
N2 C2 C21 116.13(14)
N2 C2 C19 113.36(14)
C21 C2 C19 110.14(14)
N2 C2 H2 105.4
C21 C2 H2 105.4
C19 C2 H2 105.4
C4 C3 N1 109.42(16)
C4 C3 C11 129.12(17)
N1 C3 C11 121.45(17)
C3 C4 C5 106.99(16)
C3 C4 C12 126.72(17)
C5 C4 C12 126.28(18)
C10 C5 C6 118.51(15)
C10 C5 C4 134.60(16)
C6 C5 C4 106.88(15)
N1 C6 C7 130.68(16)
N1 C6 C5 107.24(15)
C7 C6 C5 122.07(16)
C8 C7 C6 118.52(16)
C8 C7 H7 120.7
C6 C7 H7 120.7
C7 C8 C9 119.91(15)
C7 C8 C1 118.30(15)
C9 C8 C1 121.75(15)
C10 C9 C8 121.48(16)
C10 C9 H9 119.3
C8 C9 H9 119.3
C9 C10 C5 119.42(16)
C9 C10 H10 120.3
C5 C10 H10 120.3
C3 C11 H11A 109.5
C3 C11 H11B 109.5
H11A C11 H11B 109.5
C3 C11 H11C 109.5
H11A C11 H11C 109.5
H11B C11 H11C 109.5
C4 C12 H12A 109.5
C4 C12 H12B 109.5
H12A C12 H12B 109.5
C4 C12 H12C 109.5
H12A C12 H12C 109.5
H12B C12 H12C 109.5
C14 C13 C18 118.57(18)
C14 C13 C1 123.01(16)
C18 C13 C1 118.40(17)
C13 C14 C15 120.33(19)
C13 C14 H14 119.8
C15 C14 H14 119.8
C16 C15 C14 120.4(2)
C16 C15 H15 119.8
C14 C15 H15 119.8
C15 C16 C17 120.1(2)
C15 C16 H16 119.9
C17 C16 H16 119.9
C16 C17 C18 119.8(2)
C16 C17 H17 120.1
C18 C17 H17 120.1
C17 C18 C13 120.8(2)
C17 C18 H18 119.6
C13 C18 H18 119.6
O1 C19 O2 125.14(17)
O1 C19 C2 124.91(16)
O2 C19 C2 109.91(15)
O2 C20 H20A 109.5
O2 C20 H20B 109.5
H20A C20 H20B 109.5
O2 C20 H20C 109.5
H20A C20 H20C 109.5
H20B C20 H20C 109.5
O3 C21 O4 125.09(18)
O3 C21 C2 123.89(17)
O4 C21 C2 110.79(15)
O4 C22 H22A 109.5
O4 C22 H22B 109.5
H22A C22 H22B 109.5
O4 C22 H22C 109.5
H22A C22 H22C 109.5
H22B C22 H22C 109.5
C24 C23 C28 120.29(17)
C24 C23 S1 119.34(14)
C28 C23 S1 120.20(14)
C23 C24 C25 119.47(18)
C23 C24 H24 120.3
C25 C24 H24 120.3
C26 C25 C24 121.73(18)
C26 C25 H25 119.1
C24 C25 H25 119.1
C25 C26 C27 117.61(17)
C25 C26 C29 121.30(18)
C27 C26 C29 121.08(18)
C28 C27 C26 121.53(18)
C28 C27 H27 119.2
C26 C27 H27 119.2
C23 C28 C27 119.33(17)
C23 C28 H28 120.3
C27 C28 H28 120.3
C26 C29 H29A 109.5
C26 C29 H29B 109.5
H29A C29 H29B 109.5
C26 C29 H29C 109.5
H29A C29 H29C 109.5
H29B C29 H29C 109.5

loop_
_geom_bond_atom_site_label_1
_geom_bond_atom_site_label_2
_geom_bond_distance
S1 O5 1.4269(14)
S1 O6 1.4284(14)
S1 N2 1.6499(14)
S1 C23 1.7691(17)
N1 C6 1.368(2)
N1 C3 1.376(2)
N1 H1A 0.82(2)
N2 C2 1.455(2)
N2 C1 1.508(2)
O1 C19 1.188(2)
O2 C19 1.323(2)
O2 C20 1.448(2)
O3 C21 1.190(2)
O4 C21 1.329(2)
O4 C22 1.453(3)
C1 C13 1.514(2)
C1 C8 1.521(2)
C1 H1 0.9800
C2 C21 1.522(2)
C2 C19 1.530(2)
C2 H2 0.9800
C3 C4 1.360(3)
C3 C11 1.495(3)
C4 C5 1.433(2)
C4 C12 1.498(3)
C5 C10 1.397(2)
C5 C6 1.411(2)
C6 C7 1.390(2)
C7 C8 1.384(2)
C7 H7 0.9300
C8 C9 1.406(2)
C9 C10 1.379(2)
C9 H9 0.9300
C10 H10 0.9300
C11 H11A 0.9600
C11 H11B 0.9600
C11 H11C 0.9600
C12 H12A 0.9600
C12 H12B 0.9600
C12 H12C 0.9600
C13 C14 1.376(3)
C13 C18 1.382(3)
C14 C15 1.385(3)
C14 H14 0.9300
C15 C16 1.357(3)
C15 H15 0.9300
C16 C17 1.371(4)
C16 H16 0.9300
C17 C18 1.378(3)
C17 H17 0.9300
C18 H18 0.9300
C20 H20A 0.9600
C20 H20B 0.9600
C20 H20C 0.9600
C22 H22A 0.9600
C22 H22B 0.9600
C22 H22C 0.9600
C23 C24 1.375(3)
C23 C28 1.379(3)
C24 C25 1.382(3)
C24 H24 0.9300
C25 C26 1.379(3)
C25 H25 0.9300
C26 C27 1.387(3)
C26 C29 1.505(3)
C27 C28 1.383(3)
C27 H27 0.9300
C28 H28 0.9300
C29 H29A 0.9600
C29 H29B 0.9600
C29 H29C 0.9600

loop_
_geom_torsion_atom_site_label_1
_geom_torsion_atom_site_label_2
_geom_torsion_atom_site_label_3
_geom_torsion_atom_site_label_4
_geom_torsion
O5 S1 N2 C2 123.81(13)
O6 S1 N2 C2 -6.52(14)
C23 S1 N2 C2 -121.15(13)
O5 S1 N2 C1 -28.77(13)
O6 S1 N2 C1 -159.10(11)
C23 S1 N2 C1 86.28(13)
C2 N2 C1 C13 121.28(15)
S1 N2 C1 C13 -86.28(15)
C2 N2 C1 C8 -5.9(2)
S1 N2 C1 C8 146.52(12)
C1 N2 C2 C21 -152.25(15)
S1 N2 C2 C21 56.02(18)
C1 N2 C2 C19 78.73(18)
S1 N2 C2 C19 -73.00(16)
C6 N1 C3 C4 0.7(2)
C6 N1 C3 C11 179.73(17)
N1 C3 C4 C5 0.1(2)
C11 C3 C4 C5 -178.81(19)
N1 C3 C4 C12 -179.10(19)
C11 C3 C4 C12 2.0(3)
C3 C4 C5 C10 178.4(2)
C12 C4 C5 C10 -2.4(3)
C3 C4 C5 C6 -0.8(2)
C12 C4 C5 C6 178.35(18)
C3 N1 C6 C7 177.56(18)
C3 N1 C6 C5 -1.25(19)
C10 C5 C6 N1 -178.12(15)
C4 C5 C6 N1 1.26(19)
C10 C5 C6 C7 3.0(3)
C4 C5 C6 C7 -177.67(16)
N1 C6 C7 C8 -179.96(17)
C5 C6 C7 C8 -1.3(2)
C6 C7 C8 C9 -1.6(2)
C6 C7 C8 C1 176.00(15)
N2 C1 C8 C7 -90.40(18)
C13 C1 C8 C7 143.29(15)
N2 C1 C8 C9 87.12(19)
C13 C1 C8 C9 -39.2(2)
C7 C8 C9 C10 2.9(3)
C1 C8 C9 C10 -174.64(16)
C8 C9 C10 C5 -1.2(3)
C6 C5 C10 C9 -1.7(3)
C4 C5 C10 C9 179.18(19)
N2 C1 C13 C14 -32.2(2)
C8 C1 C13 C14 94.5(2)
N2 C1 C13 C18 149.52(16)
C8 C1 C13 C18 -83.8(2)
C18 C13 C14 C15 0.4(3)
C1 C13 C14 C15 -177.88(19)
C13 C14 C15 C16 -0.2(3)
C14 C15 C16 C17 0.5(4)
C15 C16 C17 C18 -1.2(4)
C16 C17 C18 C13 1.5(3)
C14 C13 C18 C17 -1.1(3)
C1 C13 C18 C17 177.31(18)
C20 O2 C19 O1 -0.1(3)
C20 O2 C19 C2 177.55(17)
N2 C2 C19 O1 28.8(2)
C21 C2 C19 O1 -103.3(2)
N2 C2 C19 O2 -148.91(14)
C21 C2 C19 O2 79.07(18)
C22 O4 C21 O3 -0.6(3)
C22 O4 C21 C2 174.09(18)
N2 C2 C21 O3 -139.65(19)
C19 C2 C21 O3 -9.1(3)
N2 C2 C21 O4 45.6(2)
C19 C2 C21 O4 176.18(15)
O5 S1 C23 C24 -154.03(15)
O6 S1 C23 C24 -24.66(18)
N2 S1 C23 C24 89.23(16)
O5 S1 C23 C28 21.26(17)
O6 S1 C23 C28 150.63(15)
N2 S1 C23 C28 -95.47(16)
C28 C23 C24 C25 -1.2(3)
S1 C23 C24 C25 174.05(16)
C23 C24 C25 C26 -0.4(3)
C24 C25 C26 C27 2.1(3)
C24 C25 C26 C29 -176.9(2)
C25 C26 C27 C28 -2.1(3)
C29 C26 C27 C28 176.86(19)
C24 C23 C28 C27 1.2(3)
S1 C23 C28 C27 -174.04(15)
C26 C27 C28 C23 0.5(3)
